data_4308643
loop_
_publ_author_name
'Shigehisa Akine'
'Tatsuya Nabeshima'

_publ_contact_author_address
;
Tsukuba, Ibaraki 305-8571, Japan
;
_publ_contact_author_email nabesima@chem.tsukuba.ac.jp
_publ_contact_author_fax +81-29-853-4507
_publ_contact_author_name 'Tatsuya Nabeshima'
_publ_contact_author_phone +81-29-853-4507
_publ_section_title
;
Novel Thiosalamo Ligand as a Remarkably Stable N2S2 Salen-Type Chelate and
Synthesis of a Nickel(II) Complex
;
_journal_name_full 'Inorganic Chemistry'
_journal_page_first 1205
_journal_page_last 1207
_journal_paper_doi 10.1021/ic048347g
_journal_volume 44
_journal_year 2005
_chemical_formula_moiety C42H52N4Ni3O15
_chemical_formula_sum 'C42 H52 N4 Ni3 O15'
_chemical_formula_weight 1029.01
_chemical_name_common '[Ni3salamo2(OAc)2(EtOH)2]'
_chemical_name_systematic
; 
 ? 
;
_space_group_IT_number 2
_symmetry_cell_setting triclinic
_symmetry_space_group_name_Hall '-P 1'
_symmetry_space_group_name_H-M 'P -1'
_atom_sites_solution_hydrogens geom
_atom_sites_solution_primary direct
_atom_sites_solution_secondary difmap
_audit_creation_method SHELXL-97
_cell_angle_alpha 89.042(6)
_cell_angle_beta 83.680(6)
_cell_angle_gamma 78.832(3)
_cell_formula_units_Z 2
_cell_length_a 10.7606(17)
_cell_length_b 12.4817(18)
_cell_length_c 16.8606(19)
_cell_measurement_reflns_used 14041
_cell_measurement_temperature 120(2)
_cell_measurement_theta_max 25.01
_cell_measurement_theta_min 2.17
_cell_volume 2208.1(5)
_computing_cell_refinement 'CrystalClear (Rigaku Corp., 2000)'
_computing_data_collection 'CrystalClear (Rigaku Corp., 2000)'
_computing_data_reduction 'CrystalClear (Rigaku Corp., 2000)'
_computing_molecular_graphics ORTEP-3
_computing_publication_material ORTEP-3
_computing_structure_refinement 'SHELXL-97 (Sheldrick, 1997)'
_computing_structure_solution SIR97
_diffrn_ambient_temperature 120(2)
_diffrn_measured_fraction_theta_full 0.969
_diffrn_measured_fraction_theta_max 0.969
_diffrn_measurement_device_type 'Rigaku Mercury CCD diffractometer'
_diffrn_measurement_method CCD
_diffrn_radiation_monochromator graphite
_diffrn_radiation_source 'fine-focus sealed tube'
_diffrn_radiation_type MoK\a
_diffrn_radiation_wavelength 0.71069
_diffrn_reflns_av_R_equivalents 0.0589
_diffrn_reflns_av_sigmaI/netI 0.0991
_diffrn_reflns_limit_h_max 12
_diffrn_reflns_limit_h_min -12
_diffrn_reflns_limit_k_max 11
_diffrn_reflns_limit_k_min -14
_diffrn_reflns_limit_l_max 19
_diffrn_reflns_limit_l_min -20
_diffrn_reflns_number 14041
_diffrn_reflns_theta_full 25.01
_diffrn_reflns_theta_max 25.01
_diffrn_reflns_theta_min 2.17
_diffrn_standards_decay_% 0
_diffrn_standards_interval_count 0
_diffrn_standards_interval_time 0
_diffrn_standards_number 0
_exptl_absorpt_coefficient_mu 1.340
_exptl_absorpt_correction_T_max 0.8777
_exptl_absorpt_correction_T_min 0.6163
_exptl_absorpt_correction_type multi-scan
_exptl_absorpt_process_details 'CrystalClear (Rigaku Corp., 2000)'
_exptl_crystal_colour green
_exptl_crystal_density_diffrn 1.548
_exptl_crystal_density_method 'not measured'
_exptl_crystal_description prismatic
_exptl_crystal_F_000 1072
_exptl_crystal_size_max 0.40
_exptl_crystal_size_mid 0.10
_exptl_crystal_size_min 0.10
_refine_diff_density_max 1.012
_refine_diff_density_min -0.718
_refine_diff_density_rms 0.103
_refine_ls_extinction_method none
_refine_ls_goodness_of_fit_ref 1.024
_refine_ls_hydrogen_treatment mixed
_refine_ls_matrix_type full
_refine_ls_number_parameters 590
_refine_ls_number_reflns 7534
_refine_ls_number_restraints 0
_refine_ls_restrained_S_all 1.024
_refine_ls_R_factor_all 0.1005
_refine_ls_R_factor_gt 0.0551
_refine_ls_shift/su_max 0.000
_refine_ls_shift/su_mean 0.000
_refine_ls_structure_factor_coef Fsqd
_refine_ls_weighting_details 'calc w=1/[\s^2^(Fo^2^)+(0.0552P)^2^+1.9773P] where P=(Fo^2^+2Fc^2^)/3'
_refine_ls_weighting_scheme calc
_refine_ls_wR_factor_gt 0.1156
_refine_ls_wR_factor_ref 0.1335
_reflns_number_gt 5004
_reflns_number_total 7534
_reflns_threshold_expression >2sigma(I)
_cod_data_source_file ic048347gsi20041122_032645_3.cif
_cod_data_source_block salamoNi
_cod_database_code 4308643

loop_
_symmetry_equiv_pos_as_xyz
'x, y, z'
'-x, -y, -z'

loop_
_atom_site_label
_atom_site_type_symbol
_atom_site_fract_x
_atom_site_fract_y
_atom_site_fract_z
_atom_site_U_iso_or_equiv
_atom_site_adp_type
_atom_site_occupancy
_atom_site_symmetry_multiplicity
_atom_site_calc_flag
_atom_site_refinement_flags
_atom_site_disorder_assembly
_atom_site_disorder_group
Ni1 Ni 0.74596(6) 0.35187(5) 0.04775(4) 0.01720(18) Uani 1 1 d . . .
Ni2 Ni 0.5000 0.5000 0.0000 0.0165(2) Uani 1 2 d S . .
C1 C 0.5652(4) 0.1560(4) 0.0686(3) 0.0179(12) Uani 1 1 d . . .
C2 C 0.5005(5) 0.2653(4) 0.0655(3) 0.0188(12) Uani 1 1 d . . .
C3 C 0.3674(5) 0.2883(5) 0.0871(3) 0.0206(12) Uani 1 1 d . . .
H1 H 0.3216 0.3611 0.0842 0.025 Uiso 1 1 calc R . .
C4 C 0.3032(5) 0.2063(5) 0.1123(3) 0.0239(13) Uani 1 1 d . . .
H2 H 0.2145 0.2243 0.1294 0.029 Uiso 1 1 calc R . .
C5 C 0.3656(5) 0.0973(5) 0.1133(3) 0.0264(14) Uani 1 1 d . . .
H3 H 0.3200 0.0411 0.1292 0.032 Uiso 1 1 calc R . .
C6 C 0.4948(5) 0.0734(5) 0.0907(3) 0.0248(13) Uani 1 1 d . . .
H4 H 0.5379 -0.0007 0.0900 0.030 Uiso 1 1 calc R . .
O1 O 0.5619(3) 0.3433(3) 0.0391(2) 0.0205(8) Uani 1 1 d . . .
C7 C 0.6997(5) 0.1199(4) 0.0512(3) 0.0200(12) Uani 1 1 d . . .
H5 H 0.7294 0.0435 0.0445 0.024 Uiso 1 1 calc R . .
N1 N 0.7855(4) 0.1804(3) 0.0435(3) 0.0199(10) Uani 1 1 d . . .
O2 O 0.9073(3) 0.1083(3) 0.0266(2) 0.0239(9) Uani 1 1 d . . .
C8 C 1.0074(5) 0.1530(5) 0.0559(3) 0.0237(13) Uani 1 1 d . . .
H6 H 1.0827 0.0939 0.0588 0.028 Uiso 1 1 calc R . .
H7 H 0.9785 0.1815 0.1107 0.028 Uiso 1 1 calc R . .
C9 C 1.0463(5) 0.2447(4) 0.0037(3) 0.0217(12) Uani 1 1 d . . .
H8 H 1.1339 0.2195 -0.0224 0.026 Uiso 1 1 calc R . .
H9 H 0.9889 0.2606 -0.0388 0.026 Uiso 1 1 calc R . .
O3 O 1.0420(3) 0.3425(3) 0.0468(2) 0.0254(9) Uani 1 1 d . . .
N2 N 0.9146(4) 0.4029(4) 0.0631(3) 0.0190(10) Uani 1 1 d . . .
C10 C 0.9188(5) 0.4939(4) 0.0951(3) 0.0205(12) Uani 1 1 d . . .
H10 H 1.0007 0.5055 0.1043 0.025 Uiso 1 1 calc R . .
C11 C 0.8117(5) 0.5820(4) 0.1191(3) 0.0202(12) Uani 1 1 d . . .
C12 C 0.6889(5) 0.5904(4) 0.0932(3) 0.0208(12) Uani 1 1 d . . .
C13 C 0.5994(4) 0.6850(4) 0.1120(3) 0.0179(12) Uani 1 1 d . . .
H11 H 0.5184 0.6937 0.0927 0.022 Uiso 1 1 calc R . .
C14 C 0.6255(5) 0.7665(5) 0.1581(3) 0.0226(12) Uani 1 1 d . . .
H12 H 0.5619 0.8298 0.1706 0.027 Uiso 1 1 calc R . .
C15 C 0.7434(5) 0.7573(5) 0.1862(3) 0.0270(13) Uani 1 1 d . . .
H13 H 0.7607 0.8125 0.2192 0.032 Uiso 1 1 calc R . .
C16 C 0.8347(5) 0.6659(5) 0.1651(3) 0.0244(13) Uani 1 1 d . . .
H14 H 0.9167 0.6600 0.1827 0.029 Uiso 1 1 calc R . .
O4 O 0.6628(3) 0.5122(3) 0.0489(2) 0.0174(8) Uani 1 1 d . . .
O5 O 0.7938(3) 0.3611(3) -0.0722(2) 0.0212(8) Uani 1 1 d . . .
O6 O 0.6111(3) 0.4599(3) -0.1091(2) 0.0199(8) Uani 1 1 d . . .
C17 C 0.7276(5) 0.4141(4) -0.1219(3) 0.0194(12) Uani 1 1 d . . .
C18 C 0.7941(5) 0.4246(5) -0.2056(3) 0.0281(14) Uani 1 1 d . . .
H15 H 0.8320 0.4901 -0.2082 0.042 Uiso 1 1 calc R . .
H16 H 0.7319 0.4303 -0.2445 0.042 Uiso 1 1 calc R . .
H17 H 0.8612 0.3600 -0.2178 0.042 Uiso 1 1 calc R . .
O7 O 0.7136(3) 0.3482(3) 0.1731(2) 0.0233(9) Uani 1 1 d . . .
H18 H 0.6487 0.3915 0.1934 0.035 Uiso 1 1 calc R . .
C19 C 0.7738(5) 0.2848(5) 0.2346(3) 0.0289(14) Uani 1 1 d . . .
H19 H 0.8071 0.2094 0.2146 0.035 Uiso 1 1 calc R . .
H20 H 0.7093 0.2811 0.2806 0.035 Uiso 1 1 calc R . .
C20 C 0.8811(6) 0.3300(6) 0.2622(4) 0.0474(19) Uani 1 1 d . . .
H21 H 0.9483 0.3290 0.2179 0.071 Uiso 1 1 calc R . .
H22 H 0.9156 0.2853 0.3060 0.071 Uiso 1 1 calc R . .
H23 H 0.8495 0.4053 0.2809 0.071 Uiso 1 1 calc R . .
Ni3 Ni 0.80774(6) 0.97279(6) 0.38913(4) 0.02074(19) Uani 1 1 d . . .
Ni4 Ni 1.0000 1.0000 0.5000 0.0277(3) Uani 1 2 d S . .
C21 C 0.6712(5) 0.8298(4) 0.5302(3) 0.0229(13) Uani 1 1 d . . .
C22 C 0.7814(5) 0.8676(5) 0.5486(3) 0.0283(14) Uani 1 1 d . . .
C23 C 0.8372(5) 0.8251(5) 0.6164(4) 0.0331(15) Uani 1 1 d . . .
H24 H 0.9121 0.8476 0.6292 0.040 Uiso 1 1 calc R . .
C24 C 0.7855(5) 0.7510(5) 0.6654(4) 0.0388(17) Uani 1 1 d . . .
H25 H 0.8244 0.7251 0.7118 0.047 Uiso 1 1 calc R . .
C25 C 0.6779(5) 0.7139(5) 0.6478(4) 0.0351(15) Uani 1 1 d . . .
H26 H 0.6436 0.6624 0.6813 0.042 Uiso 1 1 calc R . .
C26 C 0.6222(5) 0.7533(5) 0.5808(3) 0.0281(14) Uani 1 1 d . . .
H27 H 0.5487 0.7283 0.5683 0.034 Uiso 1 1 calc R . .
O8 O 0.8296(3) 0.9411(3) 0.5035(2) 0.0309(10) Uani 1 1 d . . .
C27 C 0.6060(5) 0.8607(5) 0.4599(3) 0.0263(13) Uani 1 1 d . . .
H28 H 0.5329 0.8302 0.4550 0.032 Uiso 1 1 calc R . .
N3 N 0.6360(4) 0.9245(4) 0.4035(3) 0.0232(11) Uani 1 1 d . . .
O9 O 0.5687(3) 0.9109(3) 0.3376(2) 0.0260(9) Uani 1 1 d . . .
C28 C 0.5094(5) 1.0122(5) 0.3042(3) 0.0281(14) Uani 1 1 d . . .
H29 H 0.4411 1.0496 0.3441 0.034 Uiso 1 1 calc R . .
H30 H 0.4687 0.9957 0.2572 0.034 Uiso 1 1 calc R . .
C29 C 0.5980(5) 1.0899(5) 0.2789(3) 0.0239(13) Uani 1 1 d . . .
H31 H 0.5515 1.1531 0.2511 0.029 Uiso 1 1 calc R . .
H32 H 0.6277 1.1175 0.3268 0.029 Uiso 1 1 calc R . .
O10 O 0.7070(3) 1.0353(3) 0.2263(2) 0.0280(9) Uani 1 1 d . . .
N4 N 0.8134(4) 1.0000(4) 0.2693(3) 0.0217(10) Uani 1 1 d . . .
C30 C 0.9140(5) 0.9729(4) 0.2199(3) 0.0211(12) Uani 1 1 d . . .
H33 H 0.9040 0.9799 0.1647 0.025 Uiso 1 1 calc R . .
C31 C 1.0423(5) 0.9321(4) 0.2414(3) 0.0193(12) Uani 1 1 d . . .
C32 C 1.0758(5) 0.9415(5) 0.3196(3) 0.0233(13) Uani 1 1 d . . .
C33 C 1.2048(5) 0.9030(5) 0.3312(4) 0.0297(14) Uani 1 1 d . . .
H34 H 1.2319 0.9106 0.3822 0.036 Uiso 1 1 calc R . .
C34 C 1.2926(5) 0.8544(5) 0.2698(4) 0.0306(14) Uani 1 1 d . . .
H35 H 1.3782 0.8275 0.2798 0.037 Uiso 1 1 calc R . .
C35 C 1.2580(5) 0.8444(5) 0.1944(4) 0.0295(14) Uani 1 1 d . . .
H36 H 1.3184 0.8095 0.1528 0.035 Uiso 1 1 calc R . .
C36 C 1.1335(5) 0.8862(4) 0.1804(3) 0.0247(13) Uani 1 1 d . . .
H37 H 1.1099 0.8833 0.1279 0.030 Uiso 1 1 calc R . .
O11 O 0.9914(3) 0.9859(3) 0.3794(2) 0.0273(9) Uani 1 1 d . . .
O12 O 0.7466(4) 1.1336(3) 0.4215(2) 0.0291(9) Uani 1 1 d . . .
O13 O 0.9014(4) 1.1554(3) 0.4959(2) 0.0318(10) Uani 1 1 d . . .
C37 C 0.7991(6) 1.1876(5) 0.4651(4) 0.0328(15) Uani 1 1 d . . .
C38 C 0.7340(7) 1.3044(6) 0.4847(5) 0.054(2) Uani 1 1 d . . .
H38 H 0.6595 1.3242 0.4550 0.081 Uiso 1 1 calc R . .
H39 H 0.7936 1.3534 0.4697 0.081 Uiso 1 1 calc R . .
H40 H 0.7066 1.3113 0.5421 0.081 Uiso 1 1 calc R . .
O14 O 0.9059(8) 0.7967(7) 0.3831(6) 0.038(2) Uani 0.60 1 d P A 1
H41 H 0.9578 0.8006 0.4162 0.057 Uiso 0.60 1 calc PR A 1
O15 O 0.8614(12) 0.7969(12) 0.3505(7) 0.032(3) Uani 0.40 1 d P B 2
H42 H 0.8592 0.7886 0.3014 0.049 Uiso 0.40 1 calc PR B 2
C39 C 0.8863(15) 0.6847(13) 0.3790(10) 0.078(4) Uiso 0.60 1 d P A 1
H43 H 0.7930 0.6891 0.3892 0.093 Uiso 0.60 1 calc PR A 1
H44 H 0.9103 0.6620 0.3225 0.093 Uiso 0.60 1 calc PR A 1
C40 C 0.967(2) 0.719(2) 0.3770(13) 0.065(6) Uiso 0.40 1 d P B 2
H45 H 0.9182 0.6600 0.3898 0.078 Uiso 0.40 1 calc PR B 2
H46 H 1.0104 0.6990 0.3229 0.078 Uiso 0.40 1 calc PR B 2
C41 C 0.9371(15) 0.6031(14) 0.4209(10) 0.084(5) Uiso 0.60 1 d P A 1
H47 H 0.9071 0.5373 0.4068 0.126 Uiso 0.60 1 calc PR A 1
H48 H 0.9124 0.6193 0.4778 0.126 Uiso 0.60 1 calc PR A 1
H49 H 1.0301 0.5909 0.4098 0.126 Uiso 0.60 1 calc PR A 1
C42 C 1.0553(17) 0.6798(16) 0.4119(11) 0.054(5) Uiso 0.40 1 d P B 2
H50 H 1.0714 0.6002 0.4065 0.081 Uiso 0.40 1 calc PR B 2
H51 H 1.0362 0.7000 0.4685 0.081 Uiso 0.40 1 calc PR B 2
H52 H 1.1310 0.7073 0.3893 0.081 Uiso 0.40 1 calc PR B 2
O16 O 0.4966(3) 0.5304(3) -0.2404(2) 0.0283(9) Uani 1 1 d . . .
H53 H 0.5315 0.5074 -0.1996 0.042 Uiso 1 1 calc R . .
C43 C 0.4923(8) 0.4399(6) -0.2906(4) 0.057(2) Uani 1 1 d . . .
H54 H 0.5806 0.3995 -0.3043 0.068 Uiso 1 1 calc R . .
H55 H 0.4449 0.3899 -0.2592 0.068 Uiso 1 1 calc R . .
C44 C 0.4404(15) 0.4629(11) -0.3570(9) 0.205(10) Uani 1 1 d . . .
H56 H 0.4429 0.3952 -0.3863 0.308 Uiso 1 1 calc R . .
H57 H 0.4878 0.5103 -0.3899 0.308 Uiso 1 1 calc R . .
H58 H 0.3517 0.5005 -0.3447 0.308 Uiso 1 1 calc R . .

loop_
_atom_site_aniso_label
_atom_site_aniso_U_11
_atom_site_aniso_U_22
_atom_site_aniso_U_33
_atom_site_aniso_U_23
_atom_site_aniso_U_13
_atom_site_aniso_U_12
Ni1 0.0146(3) 0.0147(4) 0.0226(4) 0.0018(3) -0.0064(3) -0.0013(3)
Ni2 0.0138(4) 0.0128(5) 0.0236(5) 0.0029(4) -0.0080(4) -0.0015(4)
C1 0.019(3) 0.015(3) 0.021(3) 0.004(2) -0.008(2) -0.002(2)
C2 0.022(3) 0.022(3) 0.017(3) 0.004(2) -0.009(2) -0.013(2)
C3 0.020(3) 0.019(3) 0.022(3) 0.005(2) -0.007(2) -0.003(2)
C4 0.022(3) 0.031(4) 0.025(3) 0.008(3) -0.008(2) -0.018(3)
C5 0.030(3) 0.020(3) 0.035(3) 0.014(3) -0.016(3) -0.014(3)
C6 0.027(3) 0.014(3) 0.035(3) 0.009(3) -0.014(3) -0.003(2)
O1 0.0186(18) 0.012(2) 0.032(2) 0.0046(17) -0.0076(16) -0.0025(15)
C7 0.024(3) 0.018(3) 0.019(3) 0.003(2) -0.005(2) -0.007(2)
N1 0.021(2) 0.012(2) 0.025(3) 0.000(2) -0.0072(19) 0.0046(18)
O2 0.0189(18) 0.018(2) 0.034(2) -0.0013(17) -0.0071(17) 0.0016(15)
C8 0.017(3) 0.023(3) 0.029(3) 0.002(3) -0.005(2) 0.000(2)
C9 0.018(3) 0.017(3) 0.029(3) -0.001(2) -0.003(2) 0.000(2)
O3 0.0127(17) 0.018(2) 0.044(2) -0.0039(18) -0.0063(17) 0.0008(15)
N2 0.012(2) 0.017(3) 0.027(3) 0.005(2) -0.0045(19) -0.0008(18)
C10 0.016(3) 0.019(3) 0.029(3) 0.004(3) -0.011(2) -0.005(2)
C11 0.019(3) 0.020(3) 0.023(3) -0.001(2) -0.005(2) -0.006(2)
C12 0.015(3) 0.020(3) 0.028(3) -0.001(3) -0.006(2) -0.004(2)
C13 0.013(2) 0.019(3) 0.022(3) 0.002(2) -0.004(2) -0.004(2)
C14 0.022(3) 0.018(3) 0.027(3) -0.002(2) 0.000(2) -0.002(2)
C15 0.025(3) 0.032(4) 0.026(3) -0.006(3) 0.001(2) -0.011(3)
C16 0.020(3) 0.024(3) 0.031(3) -0.002(3) -0.004(2) -0.005(2)
O4 0.0164(17) 0.013(2) 0.023(2) 0.0028(16) -0.0073(15) -0.0006(15)
O5 0.0190(18) 0.018(2) 0.027(2) -0.0003(17) -0.0096(16) 0.0001(15)
O6 0.0188(19) 0.016(2) 0.026(2) 0.0044(16) -0.0095(16) -0.0025(15)
C17 0.018(3) 0.021(3) 0.021(3) 0.003(2) -0.004(2) -0.008(2)
C18 0.019(3) 0.036(4) 0.029(3) 0.006(3) -0.006(2) -0.001(2)
O7 0.0200(18) 0.024(2) 0.025(2) 0.0038(17) -0.0061(16) 0.0013(16)
C19 0.032(3) 0.020(3) 0.032(3) 0.006(3) -0.008(3) 0.003(2)
C20 0.035(4) 0.073(6) 0.039(4) 0.014(4) -0.018(3) -0.014(3)
Ni3 0.0167(3) 0.0262(4) 0.0213(4) 0.0029(3) -0.0062(3) -0.0069(3)
Ni4 0.0219(5) 0.0461(8) 0.0202(6) 0.0041(5) -0.0080(4) -0.0166(5)
C21 0.020(3) 0.020(3) 0.030(3) 0.003(3) -0.005(2) -0.005(2)
C22 0.023(3) 0.034(4) 0.028(3) 0.010(3) -0.004(3) -0.005(3)
C23 0.021(3) 0.043(4) 0.037(4) 0.009(3) -0.010(3) -0.007(3)
C24 0.028(3) 0.051(5) 0.035(4) 0.020(3) -0.004(3) -0.002(3)
C25 0.031(3) 0.031(4) 0.042(4) 0.015(3) -0.001(3) -0.006(3)
C26 0.023(3) 0.026(3) 0.034(3) 0.009(3) 0.002(3) -0.005(2)
O8 0.025(2) 0.049(3) 0.024(2) 0.014(2) -0.0106(17) -0.0176(19)
C27 0.023(3) 0.026(3) 0.032(3) -0.001(3) -0.007(3) -0.008(2)
N3 0.022(2) 0.028(3) 0.023(3) 0.000(2) -0.012(2) -0.006(2)
O9 0.0235(19) 0.030(2) 0.026(2) 0.0010(18) -0.0102(17) -0.0065(17)
C28 0.022(3) 0.036(4) 0.028(3) 0.002(3) -0.012(2) -0.005(3)
C29 0.020(3) 0.024(3) 0.027(3) 0.000(3) -0.008(2) 0.001(2)
O10 0.0208(19) 0.040(3) 0.023(2) 0.0004(19) -0.0115(17) -0.0012(17)
N4 0.016(2) 0.023(3) 0.027(3) 0.000(2) -0.010(2) -0.0032(19)
C30 0.026(3) 0.017(3) 0.023(3) 0.001(2) -0.005(2) -0.008(2)
C31 0.017(3) 0.017(3) 0.024(3) 0.002(2) -0.001(2) -0.002(2)
C32 0.022(3) 0.026(3) 0.025(3) 0.005(3) -0.005(2) -0.010(2)
C33 0.021(3) 0.040(4) 0.030(3) 0.011(3) -0.010(3) -0.008(3)
C34 0.021(3) 0.029(4) 0.044(4) 0.010(3) -0.008(3) -0.008(3)
C35 0.021(3) 0.023(3) 0.044(4) -0.008(3) 0.002(3) -0.005(2)
C36 0.029(3) 0.022(3) 0.025(3) -0.002(3) -0.002(2) -0.010(2)
O11 0.0186(19) 0.047(3) 0.018(2) 0.0005(19) -0.0043(16) -0.0098(18)
O12 0.034(2) 0.025(2) 0.032(2) -0.0023(19) -0.0067(18) -0.0109(18)
O13 0.038(2) 0.040(3) 0.025(2) -0.0022(19) -0.0075(19) -0.022(2)
C37 0.041(4) 0.032(4) 0.026(3) -0.005(3) 0.009(3) -0.016(3)
C38 0.060(5) 0.041(5) 0.064(5) -0.012(4) -0.005(4) -0.015(4)
O14 0.031(5) 0.028(5) 0.050(7) 0.012(5) 0.003(4) 0.005(4)
O15 0.042(8) 0.048(8) 0.009(6) 0.007(6) -0.015(5) -0.007(6)
O16 0.024(2) 0.031(3) 0.029(2) 0.0098(19) -0.0098(17) 0.0003(17)
C43 0.091(6) 0.046(5) 0.031(4) 0.004(4) -0.021(4) -0.001(4)
C44 0.258(17) 0.122(12) 0.222(16) -0.123(12) -0.202(15) 0.108(11)

loop_
_atom_type_symbol
_atom_type_description
_atom_type_scat_dispersion_real
_atom_type_scat_dispersion_imag
_atom_type_scat_source
C C 0.0033 0.0016 'International Tables Vol C Tables 4.2.6.8 and 6.1.1.4'
H H 0.0000 0.0000 'International Tables Vol C Tables 4.2.6.8 and 6.1.1.4'
N N 0.0061 0.0033 'International Tables Vol C Tables 4.2.6.8 and 6.1.1.4'
Ni Ni 0.3393 1.1124 'International Tables Vol C Tables 4.2.6.8 and 6.1.1.4'
O O 0.0106 0.0060 'International Tables Vol C Tables 4.2.6.8 and 6.1.1.4'

loop_
_geom_angle_atom_site_label_1
_geom_angle_atom_site_label_2
_geom_angle_atom_site_label_3
_geom_angle
_geom_angle_site_symmetry_1
_geom_angle_site_symmetry_3
_geom_angle_publ_flag
O1 Ni1 O4 78.61(13) . . ?
O1 Ni1 O5 94.93(14) . . ?
O4 Ni1 O5 89.39(14) . . ?
O1 Ni1 N2 165.11(16) . . ?
O4 Ni1 N2 86.76(15) . . ?
O5 Ni1 N2 87.60(15) . . ?
O1 Ni1 N1 87.01(15) . . ?
O4 Ni1 N1 165.62(14) . . ?
O5 Ni1 N1 91.52(16) . . ?
N2 Ni1 N1 107.62(16) . . ?
O4 Ni2 O4 180.0 . 2_665 ?
O4 Ni2 O1 102.70(13) . 2_665 ?
O4 Ni2 O1 77.30(13) 2_665 2_665 ?
O4 Ni2 O1 77.30(13) . . ?
O4 Ni2 O1 102.70(13) 2_665 . ?
O1 Ni2 O1 180.00(19) 2_665 . ?
O4 Ni2 O6 88.54(13) . . ?
O4 Ni2 O6 91.46(13) 2_665 . ?
O1 Ni2 O6 90.69(14) 2_665 . ?
O1 Ni2 O6 89.31(14) . . ?
O4 Ni2 O6 91.46(13) . 2_665 ?
O4 Ni2 O6 88.54(13) 2_665 2_665 ?
O1 Ni2 O6 89.31(14) 2_665 2_665 ?
O1 Ni2 O6 90.69(14) . 2_665 ?
O6 Ni2 O6 180.0 . 2_665 ?
C2 C1 C6 119.2(4) . . ?
C2 C1 C7 125.0(4) . . ?
C6 C1 C7 115.8(5) . . ?
O1 C2 C1 120.8(4) . . ?
O1 C2 C3 120.9(5) . . ?
C1 C2 C3 118.2(4) . . ?
C4 C3 C2 120.8(5) . . ?
C4 C3 H1 119.6 . . ?
C2 C3 H1 119.6 . . ?
C3 C4 C5 121.5(5) . . ?
C3 C4 H2 119.3 . . ?
C5 C4 H2 119.3 . . ?
C6 C5 C4 118.4(5) . . ?
C6 C5 H3 120.8 . . ?
C4 C5 H3 120.8 . . ?
C5 C6 C1 121.8(5) . . ?
C5 C6 H4 119.1 . . ?
C1 C6 H4 119.1 . . ?
C2 O1 Ni1 127.9(3) . . ?
C2 O1 Ni2 132.5(3) . . ?
Ni1 O1 Ni2 98.54(14) . . ?
N1 C7 C1 126.9(5) . . ?
N1 C7 H5 116.5 . . ?
C1 C7 H5 116.5 . . ?
C7 N1 O2 107.1(4) . . ?
C7 N1 Ni1 124.5(4) . . ?
O2 N1 Ni1 128.3(3) . . ?
C8 O2 N1 111.2(4) . . ?
O2 C8 C9 113.0(4) . . ?
O2 C8 H6 109.0 . . ?
C9 C8 H6 109.0 . . ?
O2 C8 H7 109.0 . . ?
C9 C8 H7 109.0 . . ?
H6 C8 H7 107.8 . . ?
O3 C9 C8 113.3(4) . . ?
O3 C9 H8 108.9 . . ?
C8 C9 H8 108.9 . . ?
O3 C9 H9 108.9 . . ?
C8 C9 H9 108.9 . . ?
H8 C9 H9 107.7 . . ?
C9 O3 N2 111.9(3) . . ?
C10 N2 O3 108.6(4) . . ?
C10 N2 Ni1 123.6(3) . . ?
O3 N2 Ni1 127.6(3) . . ?
N2 C10 C11 127.2(4) . . ?
N2 C10 H10 116.4 . . ?
C11 C10 H10 116.4 . . ?
C16 C11 C12 118.8(5) . . ?
C16 C11 C10 117.4(4) . . ?
C12 C11 C10 123.6(5) . . ?
O4 C12 C13 121.0(4) . . ?
O4 C12 C11 120.8(5) . . ?
C13 C12 C11 118.1(5) . . ?
C14 C13 C12 121.5(5) . . ?
C14 C13 H11 119.3 . . ?
C12 C13 H11 119.3 . . ?
C13 C14 C15 120.9(5) . . ?
C13 C14 H12 119.6 . . ?
C15 C14 H12 119.6 . . ?
C16 C15 C14 118.1(5) . . ?
C16 C15 H13 120.9 . . ?
C14 C15 H13 120.9 . . ?
C15 C16 C11 122.5(5) . . ?
C15 C16 H14 118.7 . . ?
C11 C16 H14 118.7 . . ?
C12 O4 Ni1 126.7(3) . . ?
C12 O4 Ni2 130.9(3) . . ?
Ni1 O4 Ni2 98.90(15) . . ?
C17 O5 Ni1 127.1(3) . . ?
C17 O6 Ni2 128.8(3) . . ?
O5 C17 O6 126.3(5) . . ?
O5 C17 C18 116.7(4) . . ?
O6 C17 C18 117.0(4) . . ?
C17 C18 H15 109.5 . . ?
C17 C18 H16 109.5 . . ?
H15 C18 H16 109.5 . . ?
C17 C18 H17 109.5 . . ?
H15 C18 H17 109.5 . . ?
H16 C18 H17 109.5 . . ?
C19 O7 H18 109.5 . . ?
O7 C19 C20 113.3(5) . . ?
O7 C19 H19 108.9 . . ?
C20 C19 H19 108.9 . . ?
O7 C19 H20 108.9 . . ?
C20 C19 H20 108.9 . . ?
H19 C19 H20 107.7 . . ?
C19 C20 H21 109.5 . . ?
C19 C20 H22 109.5 . . ?
H21 C20 H22 109.5 . . ?
C19 C20 H23 109.5 . . ?
H21 C20 H23 109.5 . . ?
H22 C20 H23 109.5 . . ?
O8 Ni3 O11 84.78(14) . . ?
O8 Ni3 N4 171.70(16) . . ?
O11 Ni3 N4 87.31(15) . . ?
O8 Ni3 N3 90.29(16) . . ?
O11 Ni3 N3 167.53(18) . . ?
N4 Ni3 N3 96.95(17) . . ?
O8 Ni3 O12 87.49(17) . . ?
O11 Ni3 O12 92.61(16) . . ?
N4 Ni3 O12 95.41(17) . . ?
N3 Ni3 O12 98.62(17) . . ?
O13 Ni4 O13 180.0(2) . 2_776 ?
O13 Ni4 O11 90.98(16) . 2_776 ?
O13 Ni4 O11 89.02(16) 2_776 2_776 ?
O13 Ni4 O11 89.02(16) . . ?
O13 Ni4 O11 90.98(16) 2_776 . ?
O11 Ni4 O11 180.000(1) 2_776 . ?
O13 Ni4 O8 89.80(15) . 2_776 ?
O13 Ni4 O8 90.20(15) 2_776 2_776 ?
O11 Ni4 O8 80.81(14) 2_776 2_776 ?
O11 Ni4 O8 99.19(14) . 2_776 ?
O13 Ni4 O8 90.20(15) . . ?
O13 Ni4 O8 89.80(15) 2_776 . ?
O11 Ni4 O8 99.19(14) 2_776 . ?
O11 Ni4 O8 80.81(14) . . ?
O8 Ni4 O8 180.0 2_776 . ?
C26 C21 C22 119.3(5) . . ?
C26 C21 C27 115.9(5) . . ?
C22 C21 C27 124.8(5) . . ?
O8 C22 C23 120.8(5) . . ?
O8 C22 C21 121.5(5) . . ?
C23 C22 C21 117.7(5) . . ?
C24 C23 C22 121.4(5) . . ?
C24 C23 H24 119.3 . . ?
C22 C23 H24 119.3 . . ?
C23 C24 C25 121.2(6) . . ?
C23 C24 H25 119.4 . . ?
C25 C24 H25 119.4 . . ?
C26 C25 C24 118.5(5) . . ?
C26 C25 H26 120.7 . . ?
C24 C25 H26 120.7 . . ?
C25 C26 C21 121.9(5) . . ?
C25 C26 H27 119.1 . . ?
C21 C26 H27 119.1 . . ?
C22 O8 Ni3 126.7(3) . . ?
C22 O8 Ni4 133.1(3) . . ?
Ni3 O8 Ni4 94.55(14) . . ?
N3 C27 C21 127.4(5) . . ?
N3 C27 H28 116.3 . . ?
C21 C27 H28 116.3 . . ?
C27 N3 O9 108.8(4) . . ?
C27 N3 Ni3 122.7(4) . . ?
O9 N3 Ni3 121.9(3) . . ?
N3 O9 C28 113.6(4) . . ?
O9 C28 C29 115.2(4) . . ?
O9 C28 H29 108.5 . . ?
C29 C28 H29 108.5 . . ?
O9 C28 H30 108.5 . . ?
C29 C28 H30 108.5 . . ?
H29 C28 H30 107.5 . . ?
O10 C29 C28 110.6(5) . . ?
O10 C29 H31 109.5 . . ?
C28 C29 H31 109.5 . . ?
O10 C29 H32 109.5 . . ?
C28 C29 H32 109.5 . . ?
H31 C29 H32 108.1 . . ?
N4 O10 C29 110.8(4) . . ?
C30 N4 O10 109.3(4) . . ?
C30 N4 Ni3 123.9(4) . . ?
O10 N4 Ni3 126.1(3) . . ?
N4 C30 C31 125.6(5) . . ?
N4 C30 H33 117.2 . . ?
C31 C30 H33 117.2 . . ?
C36 C31 C32 120.6(5) . . ?
C36 C31 C30 116.8(5) . . ?
C32 C31 C30 122.6(5) . . ?
O11 C32 C33 121.0(5) . . ?
O11 C32 C31 122.4(5) . . ?
C33 C32 C31 116.7(5) . . ?
C34 C33 C32 121.4(5) . . ?
C34 C33 H34 119.3 . . ?
C32 C33 H34 119.3 . . ?
C35 C34 C33 121.2(5) . . ?
C35 C34 H35 119.4 . . ?
C33 C34 H35 119.4 . . ?
C34 C35 C36 118.6(5) . . ?
C34 C35 H36 120.7 . . ?
C36 C35 H36 120.7 . . ?
C35 C36 C31 121.4(5) . . ?
C35 C36 H37 119.3 . . ?
C31 C36 H37 119.3 . . ?
C32 O11 Ni3 122.9(3) . . ?
C32 O11 Ni4 133.2(3) . . ?
Ni3 O11 Ni4 95.51(14) . . ?
C37 O12 Ni3 126.5(4) . . ?
C37 O13 Ni4 127.0(4) . . ?
O12 C37 O13 127.2(6) . . ?
O12 C37 C38 117.7(6) . . ?
O13 C37 C38 115.1(6) . . ?
C37 C38 H38 109.5 . . ?
C37 C38 H39 109.5 . . ?
H38 C38 H39 109.5 . . ?
C37 C38 H40 109.5 . . ?
H38 C38 H40 109.5 . . ?
H39 C38 H40 109.5 . . ?
C39 O14 H41 109.5 . . ?
C40 O15 H42 109.5 . . ?
C41 C39 O14 126.2(15) . . ?
C41 C39 H43 105.8 . . ?
O14 C39 H43 105.8 . . ?
C41 C39 H44 105.8 . . ?
O14 C39 H44 105.8 . . ?
H43 C39 H44 106.2 . . ?
C42 C40 O15 161(2) . . ?
C42 C40 H45 95.8 . . ?
O15 C40 H45 95.8 . . ?
C42 C40 H46 95.8 . . ?
O15 C40 H46 95.8 . . ?
H45 C40 H46 103.3 . . ?
C39 C41 H47 109.5 . . ?
C39 C41 H48 109.5 . . ?
H47 C41 H48 109.5 . . ?
C39 C41 H49 109.5 . . ?
H47 C41 H49 109.5 . . ?
H48 C41 H49 109.5 . . ?
C40 C42 H50 109.5 . . ?
C40 C42 H51 109.5 . . ?
H50 C42 H51 109.5 . . ?
C40 C42 H52 109.5 . . ?
H50 C42 H52 109.5 . . ?
H51 C42 H52 109.5 . . ?
C43 O16 H53 109.5 . . ?
C44 C43 O16 116.6(8) . . ?
C44 C43 H54 108.1 . . ?
O16 C43 H54 108.1 . . ?
C44 C43 H55 108.1 . . ?
O16 C43 H55 108.1 . . ?
H54 C43 H55 107.3 . . ?
C43 C44 H56 109.5 . . ?
C43 C44 H57 109.5 . . ?
H56 C44 H57 109.5 . . ?
C43 C44 H58 109.5 . . ?
H56 C44 H58 109.5 . . ?
H57 C44 H58 109.5 . . ?

loop_
_geom_bond_atom_site_label_1
_geom_bond_atom_site_label_2
_geom_bond_distance
_geom_bond_site_symmetry_2
_geom_bond_publ_flag
Ni1 O1 2.026(3) . ?
Ni1 O4 2.028(3) . ?
Ni1 O5 2.038(4) . ?
Ni1 N2 2.080(4) . ?
Ni1 N1 2.100(4) . ?
Ni2 O4 2.049(3) . ?
Ni2 O4 2.049(3) 2_665 ?
Ni2 O1 2.062(3) 2_665 ?
Ni2 O1 2.062(3) . ?
Ni2 O6 2.093(4) . ?
Ni2 O6 2.093(4) 2_665 ?
C1 C2 1.410(7) . ?
C1 C6 1.416(7) . ?
C1 C7 1.429(7) . ?
C2 O1 1.324(6) . ?
C2 C3 1.413(7) . ?
C3 C4 1.378(7) . ?
C3 H1 0.9500 . ?
C4 C5 1.396(8) . ?
C4 H2 0.9500 . ?
C5 C6 1.376(7) . ?
C5 H3 0.9500 . ?
C6 H4 0.9500 . ?
C7 N1 1.297(6) . ?
C7 H5 0.9500 . ?
N1 O2 1.441(5) . ?
O2 C8 1.440(6) . ?
C8 C9 1.526(7) . ?
C8 H6 0.9900 . ?
C8 H7 0.9900 . ?
C9 O3 1.422(6) . ?
C9 H8 0.9900 . ?
C9 H9 0.9900 . ?
O3 N2 1.431(5) . ?
N2 C10 1.275(7) . ?
C10 C11 1.457(7) . ?
C10 H10 0.9500 . ?
C11 C16 1.389(7) . ?
C11 C12 1.420(7) . ?
C12 O4 1.329(6) . ?
C12 C13 1.388(7) . ?
C13 C14 1.380(7) . ?
C13 H11 0.9500 . ?
C14 C15 1.387(7) . ?
C14 H12 0.9500 . ?
C15 C16 1.377(8) . ?
C15 H13 0.9500 . ?
C16 H14 0.9500 . ?
O5 C17 1.257(6) . ?
O6 C17 1.269(6) . ?
C17 C18 1.526(7) . ?
C18 H15 0.9800 . ?
C18 H16 0.9800 . ?
C18 H17 0.9800 . ?
O7 C19 1.429(6) . ?
O7 H18 0.8400 . ?
C19 C20 1.500(8) . ?
C19 H19 0.9900 . ?
C19 H20 0.9900 . ?
C20 H21 0.9800 . ?
C20 H22 0.9800 . ?
C20 H23 0.9800 . ?
Ni3 O8 1.992(4) . ?
Ni3 O11 2.003(3) . ?
Ni3 N4 2.039(4) . ?
Ni3 N3 2.041(4) . ?
Ni3 O12 2.050(4) . ?
Ni4 O13 2.027(4) . ?
Ni4 O13 2.027(4) 2_776 ?
Ni4 O11 2.057(4) 2_776 ?
Ni4 O11 2.057(4) . ?
Ni4 O8 2.098(3) 2_776 ?
Ni4 O8 2.098(3) . ?
C21 C26 1.409(7) . ?
C21 C22 1.424(7) . ?
C21 C27 1.452(8) . ?
C22 O8 1.328(6) . ?
C22 C23 1.398(8) . ?
C23 C24 1.385(8) . ?
C23 H24 0.9500 . ?
C24 C25 1.390(8) . ?
C24 H25 0.9500 . ?
C25 C26 1.376(8) . ?
C25 H26 0.9500 . ?
C26 H27 0.9500 . ?
C27 N3 1.283(7) . ?
C27 H28 0.9500 . ?
N3 O9 1.421(5) . ?
O9 C28 1.438(6) . ?
C28 C29 1.512(7) . ?
C28 H29 0.9900 . ?
C28 H30 0.9900 . ?
C29 O10 1.452(6) . ?
C29 H31 0.9900 . ?
C29 H32 0.9900 . ?
O10 N4 1.417(5) . ?
N4 C30 1.284(7) . ?
C30 C31 1.459(7) . ?
C30 H33 0.9500 . ?
C31 C36 1.389(7) . ?
C31 C32 1.417(7) . ?
C32 O11 1.331(6) . ?
C32 C33 1.413(7) . ?
C33 C34 1.383(8) . ?
C33 H34 0.9500 . ?
C34 C35 1.378(8) . ?
C34 H35 0.9500 . ?
C35 C36 1.385(7) . ?
C35 H36 0.9500 . ?
C36 H37 0.9500 . ?
O12 C37 1.254(7) . ?
O13 C37 1.261(7) . ?
C37 C38 1.515(9) . ?
C38 H38 0.9800 . ?
C38 H39 0.9800 . ?
C38 H40 0.9800 . ?
O14 C39 1.458(18) . ?
O14 H41 0.8400 . ?
O15 C40 1.45(3) . ?
O15 H42 0.8400 . ?
C39 C41 1.297(19) . ?
C39 H43 0.9900 . ?
C39 H44 0.9900 . ?
C40 C42 1.19(2) . ?
C40 H45 0.9900 . ?
C40 H46 0.9900 . ?
C41 H47 0.9800 . ?
C41 H48 0.9800 . ?
C41 H49 0.9800 . ?
C42 H50 0.9800 . ?
C42 H51 0.9800 . ?
C42 H52 0.9800 . ?
O16 C43 1.433(8) . ?
O16 H53 0.8400 . ?
C43 C44 1.310(12) . ?
C43 H54 0.9900 . ?
C43 H55 0.9900 . ?
C44 H56 0.9800 . ?
C44 H57 0.9800 . ?
C44 H58 0.9800 . ?

loop_
_geom_torsion_atom_site_label_1
_geom_torsion_atom_site_label_2
_geom_torsion_atom_site_label_3
_geom_torsion_atom_site_label_4
_geom_torsion
_geom_torsion_site_symmetry_1
_geom_torsion_site_symmetry_2
_geom_torsion_site_symmetry_3
_geom_torsion_site_symmetry_4
_geom_torsion_publ_flag
C6 C1 C2 O1 -174.7(5) . . . . ?
C7 C1 C2 O1 5.5(8) . . . . ?
C6 C1 C2 C3 1.9(7) . . . . ?
C7 C1 C2 C3 -177.9(5) . . . . ?
O1 C2 C3 C4 178.1(5) . . . . ?
C1 C2 C3 C4 1.5(8) . . . . ?
C2 C3 C4 C5 -3.5(8) . . . . ?
C3 C4 C5 C6 2.0(8) . . . . ?
C4 C5 C6 C1 1.5(8) . . . . ?
C2 C1 C6 C5 -3.4(8) . . . . ?
C7 C1 C6 C5 176.4(5) . . . . ?
C1 C2 O1 Ni1 -31.4(7) . . . . ?
C3 C2 O1 Ni1 152.1(4) . . . . ?
C1 C2 O1 Ni2 162.9(4) . . . . ?
C3 C2 O1 Ni2 -13.6(7) . . . . ?
O4 Ni1 O1 C2 -149.8(4) . . . . ?
O5 Ni1 O1 C2 121.8(4) . . . . ?
N2 Ni1 O1 C2 -139.0(6) . . . . ?
N1 Ni1 O1 C2 30.5(4) . . . . ?
O4 Ni1 O1 Ni2 19.51(14) . . . . ?
O5 Ni1 O1 Ni2 -68.87(16) . . . . ?
N2 Ni1 O1 Ni2 30.4(7) . . . . ?
N1 Ni1 O1 Ni2 -160.14(17) . . . . ?
O4 Ni2 O1 C2 149.2(5) . . . . ?
O4 Ni2 O1 C2 -30.8(5) 2_665 . . . ?
O1 Ni2 O1 C2 -171(100) 2_665 . . . ?
O6 Ni2 O1 C2 -122.1(4) . . . . ?
O6 Ni2 O1 C2 57.9(4) 2_665 . . . ?
O4 Ni2 O1 Ni1 -19.39(14) . . . . ?
O4 Ni2 O1 Ni1 160.61(14) 2_665 . . . ?
O1 Ni2 O1 Ni1 20(100) 2_665 . . . ?
O6 Ni2 O1 Ni1 69.26(15) . . . . ?
O6 Ni2 O1 Ni1 -110.74(15) 2_665 . . . ?
C2 C1 C7 N1 12.8(8) . . . . ?
C6 C1 C7 N1 -167.0(5) . . . . ?
C1 C7 N1 O2 179.6(5) . . . . ?
C1 C7 N1 Ni1 -4.1(7) . . . . ?
O1 Ni1 N1 C7 -12.3(4) . . . . ?
O4 Ni1 N1 C7 -13.7(9) . . . . ?
O5 Ni1 N1 C7 -107.2(4) . . . . ?
N2 Ni1 N1 C7 164.9(4) . . . . ?
O1 Ni1 N1 O2 163.1(4) . . . . ?
O4 Ni1 N1 O2 161.7(5) . . . . ?
O5 Ni1 N1 O2 68.2(4) . . . . ?
N2 Ni1 N1 O2 -19.7(4) . . . . ?
C7 N1 O2 C8 -150.7(4) . . . . ?
Ni1 N1 O2 C8 33.3(5) . . . . ?
N1 O2 C8 C9 -76.0(5) . . . . ?
O2 C8 C9 O3 126.3(5) . . . . ?
C8 C9 O3 N2 -78.3(5) . . . . ?
C9 O3 N2 C10 -174.0(4) . . . . ?
C9 O3 N2 Ni1 10.7(5) . . . . ?
O1 Ni1 N2 C10 14.4(9) . . . . ?
O4 Ni1 N2 C10 25.0(4) . . . . ?
O5 Ni1 N2 C10 114.5(4) . . . . ?
N1 Ni1 N2 C10 -154.6(4) . . . . ?
O1 Ni1 N2 O3 -171.0(5) . . . . ?
O4 Ni1 N2 O3 -160.3(4) . . . . ?
O5 Ni1 N2 O3 -70.8(4) . . . . ?
N1 Ni1 N2 O3 20.0(4) . . . . ?
O3 N2 C10 C11 178.0(5) . . . . ?
Ni1 N2 C10 C11 -6.5(8) . . . . ?
N2 C10 C11 C16 169.2(5) . . . . ?
N2 C10 C11 C12 -15.6(9) . . . . ?
C16 C11 C12 O4 179.9(5) . . . . ?
C10 C11 C12 O4 4.7(8) . . . . ?
C16 C11 C12 C13 3.0(8) . . . . ?
C10 C11 C12 C13 -172.1(5) . . . . ?
O4 C12 C13 C14 179.9(4) . . . . ?
C11 C12 C13 C14 -3.3(8) . . . . ?
C12 C13 C14 C15 0.9(8) . . . . ?
C13 C14 C15 C16 1.8(8) . . . . ?
C14 C15 C16 C11 -2.0(8) . . . . ?
C12 C11 C16 C15 -0.4(8) . . . . ?
C10 C11 C16 C15 175.0(5) . . . . ?
C13 C12 O4 Ni1 -155.7(4) . . . . ?
C11 C12 O4 Ni1 27.5(6) . . . . ?
C13 C12 O4 Ni2 -1.7(7) . . . . ?
C11 C12 O4 Ni2 -178.4(4) . . . . ?
O1 Ni1 O4 C12 140.8(4) . . . . ?
O5 Ni1 O4 C12 -124.1(4) . . . . ?
N2 Ni1 O4 C12 -36.5(4) . . . . ?
N1 Ni1 O4 C12 142.2(6) . . . . ?
O1 Ni1 O4 Ni2 -19.65(14) . . . . ?
O5 Ni1 O4 Ni2 75.50(14) . . . . ?
N2 Ni1 O4 Ni2 163.13(16) . . . . ?
N1 Ni1 O4 Ni2 -18.2(7) . . . . ?
O4 Ni2 O4 C12 172(100) 2_665 . . . ?
O1 Ni2 O4 C12 40.2(4) 2_665 . . . ?
O1 Ni2 O4 C12 -139.8(4) . . . . ?
O6 Ni2 O4 C12 130.6(4) . . . . ?
O6 Ni2 O4 C12 -49.4(4) 2_665 . . . ?
O4 Ni2 O4 Ni1 -29(100) 2_665 . . . ?
O1 Ni2 O4 Ni1 -160.61(13) 2_665 . . . ?
O1 Ni2 O4 Ni1 19.39(13) . . . . ?
O6 Ni2 O4 Ni1 -70.23(14) . . . . ?
O6 Ni2 O4 Ni1 109.77(14) 2_665 . . . ?
O1 Ni1 O5 C17 40.0(4) . . . . ?
O4 Ni1 O5 C17 -38.5(4) . . . . ?
N2 Ni1 O5 C17 -125.3(4) . . . . ?
N1 Ni1 O5 C17 127.1(4) . . . . ?
O4 Ni2 O6 C17 27.6(4) . . . . ?
O4 Ni2 O6 C17 -152.4(4) 2_665 . . . ?
O1 Ni2 O6 C17 130.3(4) 2_665 . . . ?
O1 Ni2 O6 C17 -49.7(4) . . . . ?
O6 Ni2 O6 C17 -61.7(4) 2_665 . . . ?
Ni1 O5 C17 O6 -10.5(8) . . . . ?
Ni1 O5 C17 C18 169.2(3) . . . . ?
Ni2 O6 C17 O5 17.1(8) . . . . ?
Ni2 O6 C17 C18 -162.6(3) . . . . ?
C26 C21 C22 O8 -178.7(5) . . . . ?
C27 C21 C22 O8 4.0(9) . . . . ?
C26 C21 C22 C23 0.9(9) . . . . ?
C27 C21 C22 C23 -176.4(6) . . . . ?
O8 C22 C23 C24 177.9(6) . . . . ?
C21 C22 C23 C24 -1.7(9) . . . . ?
C22 C23 C24 C25 1.6(10) . . . . ?
C23 C24 C25 C26 -0.7(10) . . . . ?
C24 C25 C26 C21 -0.1(10) . . . . ?
C22 C21 C26 C25 0.0(9) . . . . ?
C27 C21 C26 C25 177.5(6) . . . . ?
C23 C22 O8 Ni3 156.9(5) . . . . ?
C21 C22 O8 Ni3 -23.5(8) . . . . ?
C23 C22 O8 Ni4 10.6(9) . . . . ?
C21 C22 O8 Ni4 -169.8(4) . . . . ?
O11 Ni3 O8 C22 -140.2(5) . . . . ?
N4 Ni3 O8 C22 -122.5(12) . . . . ?
N3 Ni3 O8 C22 28.3(5) . . . . ?
O12 Ni3 O8 C22 126.9(5) . . . . ?
O11 Ni3 O8 Ni4 15.80(16) . . . . ?
N4 Ni3 O8 Ni4 33.6(13) . . . . ?
N3 Ni3 O8 Ni4 -175.67(18) . . . . ?
O12 Ni3 O8 Ni4 -77.05(16) . . . . ?
O13 Ni4 O8 C22 -133.0(5) . . . . ?
O13 Ni4 O8 C22 47.0(5) 2_776 . . . ?
O11 Ni4 O8 C22 -42.0(5) 2_776 . . . ?
O11 Ni4 O8 C22 138.0(5) . . . . ?
O8 Ni4 O8 C22 -6(100) 2_776 . . . ?
O13 Ni4 O8 Ni3 73.45(17) . . . . ?
O13 Ni4 O8 Ni3 -106.55(17) 2_776 . . . ?
O11 Ni4 O8 Ni3 164.48(16) 2_776 . . . ?
O11 Ni4 O8 Ni3 -15.52(16) . . . . ?
O8 Ni4 O8 Ni3 -159(100) 2_776 . . . ?
C26 C21 C27 N3 -176.7(6) . . . . ?
C22 C21 C27 N3 0.7(10) . . . . ?
C21 C27 N3 O9 165.3(5) . . . . ?
C21 C27 N3 Ni3 13.4(9) . . . . ?
O8 Ni3 N3 C27 -22.3(5) . . . . ?
O11 Ni3 N3 C27 44.2(10) . . . . ?
N4 Ni3 N3 C27 153.6(5) . . . . ?
O12 Ni3 N3 C27 -109.8(5) . . . . ?
O8 Ni3 N3 O9 -170.7(4) . . . . ?
O11 Ni3 N3 O9 -104.1(8) . . . . ?
N4 Ni3 N3 O9 5.3(4) . . . . ?
O12 Ni3 N3 O9 101.8(4) . . . . ?
C27 N3 O9 C28 133.3(5) . . . . ?
Ni3 N3 O9 C28 -74.5(5) . . . . ?
N3 O9 C28 C29 55.3(6) . . . . ?
O9 C28 C29 O10 52.6(6) . . . . ?
C28 C29 O10 N4 -98.0(5) . . . . ?
C29 O10 N4 C30 -166.9(4) . . . . ?
C29 O10 N4 Ni3 22.1(5) . . . . ?
O8 Ni3 N4 C30 11.8(15) . . . . ?
O11 Ni3 N4 C30 29.6(4) . . . . ?
N3 Ni3 N4 C30 -138.7(4) . . . . ?
O12 Ni3 N4 C30 121.9(4) . . . . ?
O8 Ni3 N4 O10 -178.3(10) . . . . ?
O11 Ni3 N4 O10 -160.6(4) . . . . ?
N3 Ni3 N4 O10 31.2(4) . . . . ?
O12 Ni3 N4 O10 -68.2(4) . . . . ?
O10 N4 C30 C31 -179.9(5) . . . . ?
Ni3 N4 C30 C31 -8.5(8) . . . . ?
N4 C30 C31 C36 167.1(5) . . . . ?
N4 C30 C31 C32 -15.1(8) . . . . ?
C36 C31 C32 O11 179.4(5) . . . . ?
C30 C31 C32 O11 1.7(8) . . . . ?
C36 C31 C32 C33 0.5(8) . . . . ?
C30 C31 C32 C33 -177.2(5) . . . . ?
O11 C32 C33 C34 178.5(5) . . . . ?
C31 C32 C33 C34 -2.6(8) . . . . ?
C32 C33 C34 C35 1.7(9) . . . . ?
C33 C34 C35 C36 1.4(9) . . . . ?
C34 C35 C36 C31 -3.5(8) . . . . ?
C32 C31 C36 C35 2.6(8) . . . . ?
C30 C31 C36 C35 -179.6(5) . . . . ?
C33 C32 O11 Ni3 -147.7(4) . . . . ?
C31 C32 O11 Ni3 33.5(7) . . . . ?
C33 C32 O11 Ni4 -8.0(8) . . . . ?
C31 C32 O11 Ni4 173.2(4) . . . . ?
O8 Ni3 O11 C32 135.6(4) . . . . ?
N4 Ni3 O11 C32 -41.9(4) . . . . ?
N3 Ni3 O11 C32 68.5(9) . . . . ?
O12 Ni3 O11 C32 -137.2(4) . . . . ?
O8 Ni3 O11 Ni4 -16.15(17) . . . . ?
N4 Ni3 O11 Ni4 166.38(18) . . . . ?
N3 Ni3 O11 Ni4 -83.2(8) . . . . ?
O12 Ni3 O11 Ni4 71.08(17) . . . . ?
O13 Ni4 O11 C32 138.2(5) . . . . ?
O13 Ni4 O11 C32 -41.8(5) 2_776 . . . ?
O11 Ni4 O11 C32 -61(100) 2_776 . . . ?
O8 Ni4 O11 C32 48.5(5) 2_776 . . . ?
O8 Ni4 O11 C32 -131.5(5) . . . . ?
O13 Ni4 O11 Ni3 -74.91(16) . . . . ?
O13 Ni4 O11 Ni3 105.09(16) 2_776 . . . ?
O11 Ni4 O11 Ni3 86(100) 2_776 . . . ?
O8 Ni4 O11 Ni3 -164.55(16) 2_776 . . . ?
O8 Ni4 O11 Ni3 15.45(16) . . . . ?
O8 Ni3 O12 C37 47.2(4) . . . . ?
O11 Ni3 O12 C37 -37.4(4) . . . . ?
N4 Ni3 O12 C37 -125.0(4) . . . . ?
N3 Ni3 O12 C37 137.2(4) . . . . ?
O13 Ni4 O13 C37 74(100) 2_776 . . . ?
O11 Ni4 O13 C37 -130.0(5) 2_776 . . . ?
O11 Ni4 O13 C37 50.0(5) . . . . ?
O8 Ni4 O13 C37 149.2(5) 2_776 . . . ?
O8 Ni4 O13 C37 -30.8(5) . . . . ?
Ni3 O12 C37 O13 2.2(8) . . . . ?
Ni3 O12 C37 C38 -177.1(4) . . . . ?
Ni4 O13 C37 O12 -10.5(8) . . . . ?
Ni4 O13 C37 C38 168.8(4) . . . . ?
